data_1562833
loop_
_publ_author_name
'Hu, Yiming'
'Teat, Simon J.'
'Gong, Wei'
'Zhou, Zhou'
'Jin, Yinghua'
'Chen, Hongxuan'
'Wu, Jingyi'
'Cui, Yong'
'Jiang, Tao'
'Cheng, Xinbin'
'Zhang, Wei'

_publ_section_title
;
 Single crystals of mechanically entwined helical covalent polymers
;
_journal_name_full 'Nature Chemistry'
_journal_page_first 1
_journal_paper_doi 10.1038/s41557-021-00686-2
_journal_year 2021
_chemical_formula_sum 'C19 H9.5 B Li N0.5 O6'
_chemical_formula_weight 358.52
_space_group_crystal_system orthorhombic
_space_group_IT_number 23
_space_group_name_Hall 'I 2 2'
_space_group_name_H-M_alt 'I 2 2 2'
_atom_sites_solution_hydrogens geom
_atom_sites_solution_primary 'Dual space'
_atom_sites_solution_secondary difmap
_audit_creation_method SHELXL-2018/3
_cell_angle_alpha 90
_cell_angle_beta 90
_cell_angle_gamma 90
_cell_formula_units_Z 8
_cell_length_a 15.2478(11)
_cell_length_b 19.3901(11)
_cell_length_c 19.4093(12)
_cell_measurement_reflns_used 9753
_cell_measurement_temperature 100(2)
_cell_measurement_theta_max 30.8931
_cell_measurement_theta_min 2.7406
_cell_volume 5738.5(6)
_computing_cell_refinement 'Bruker SAINT v8.38a'
_computing_data_collection 'Bruker APEX 3'
_computing_data_reduction 'Bruker SAINT v8.38a'
_computing_molecular_graphics 'Bruker SHELXTL'
_computing_publication_material 'Bruker SHELXTL & local programs'
_computing_structure_refinement 'SHELXL-2018/3 (Sheldrick, 2018)'
_computing_structure_solution 'SHELXT 2014/5 (Sheldrick, 2014)'
_diffrn_ambient_temperature 100(2)
_diffrn_detector_area_resol_mean 7.39
_diffrn_measured_fraction_theta_full 0.995
_diffrn_measured_fraction_theta_max 0.995
_diffrn_measurement_device_type 'Bruker D8 with PHOTONII detector'
_diffrn_measurement_method '\w/\q shutterless scans'
_diffrn_radiation_type synchrotron
_diffrn_radiation_wavelength 0.7288
_diffrn_reflns_av_R_equivalents 0.0476
_diffrn_reflns_av_unetI/netI 0.0262
_diffrn_reflns_Laue_measured_fraction_full 0.995
_diffrn_reflns_Laue_measured_fraction_max 0.995
_diffrn_reflns_limit_h_max 21
_diffrn_reflns_limit_h_min -21
_diffrn_reflns_limit_k_max 27
_diffrn_reflns_limit_k_min -27
_diffrn_reflns_limit_l_max 27
_diffrn_reflns_limit_l_min -27
_diffrn_reflns_number 84770
_diffrn_reflns_point_group_measured_fraction_full 0.996
_diffrn_reflns_point_group_measured_fraction_max 0.994
_diffrn_reflns_theta_full 25.930
_diffrn_reflns_theta_max 30.950
_diffrn_reflns_theta_min 1.742
_diffrn_source 'Advanced Light Source beamline 12.2.1'
_exptl_absorpt_coefficient_mu 0.064
_exptl_absorpt_correction_T_max 0.997
_exptl_absorpt_correction_T_min 0.870
_exptl_absorpt_correction_type multi-scan
_exptl_absorpt_process_details 'SADABS 2016/2 Bruker AXS Madison WI USA'
_exptl_crystal_colour Orange
_exptl_crystal_density_diffrn 0.830
_exptl_crystal_description Block
_exptl_crystal_F_000 1464
_exptl_crystal_size_max 0.050
_exptl_crystal_size_mid 0.050
_exptl_crystal_size_min 0.040
_refine_ls_abs_structure_details
;
 Flack x determined using 3537 quotients [(I+)-(I-)]/[(I+)+(I-)]
 (Parsons, Flack and Wagner, Acta Cryst. B69 (2013) 249-259).
;
_refine_ls_abs_structure_Flack 0.61(12)
_refine_ls_extinction_coef 0.046(5)
_refine_ls_extinction_expression Fc^*^=kFc[1+0.001xFc^2^\l^3^/sin(2\q)]^-1/4^
_refine_ls_extinction_method 'SHELXL-2018/3 (Sheldrick 2018)'
_refine_ls_goodness_of_fit_ref 1.176
_refine_ls_hydrogen_treatment constr
_refine_ls_matrix_type full
_refine_ls_number_parameters 266
_refine_ls_number_reflns 8403
_refine_ls_number_restraints 0
_refine_ls_restrained_S_all 1.176
_refine_ls_R_factor_all 0.0802
_refine_ls_R_factor_gt 0.0780
_refine_ls_shift/su_max 0.000
_refine_ls_shift/su_mean 0.000
_refine_ls_structure_factor_coef Fsqd
_refine_ls_weighting_details 'w=1/[\s^2^(Fo^2^)+(0.1676P)^2^+0.4606P] where P=(Fo^2^+2Fc^2^)/3'
_refine_ls_weighting_scheme calc
_refine_ls_wR_factor_gt 0.2131
_refine_ls_wR_factor_ref 0.2172
_reflns_Friedel_coverage 0.834
_reflns_Friedel_fraction_full 0.997
_reflns_Friedel_fraction_max 0.993
_reflns_number_gt 8091
_reflns_number_total 8403
_reflns_threshold_expression 'I > 2\s(I)'
_cod_data_source_file 41557_2021_686_MOESM6_ESM.cif
_cod_data_source_block t1_pl
_cod_original_formula_sum 'C19 H9.50 B Li N0.50 O6'
_cod_database_code 1562833
_shelx_shelxl_version_number 2018/3
_shelx_space_group_comment
;
The symmetry employed for this shelxl refinement is uniquely defined
by the following loop, which should always be used as a source of
symmetry information in preference to the above space-group names.
They are only intended as comments.
;
_shelx_estimated_absorpt_t_min 0.997
_shelx_estimated_absorpt_t_max 0.997

loop_
_space_group_symop_operation_xyz
'x, y, z'
'-x, -y, z'
'x, -y, -z'
'-x, y, -z'
'x+1/2, y+1/2, z+1/2'
'-x+1/2, -y+1/2, z+1/2'
'x+1/2, -y+1/2, -z+1/2'
'-x+1/2, y+1/2, -z+1/2'

loop_
_atom_site_label
_atom_site_type_symbol
_atom_site_fract_x
_atom_site_fract_y
_atom_site_fract_z
_atom_site_U_iso_or_equiv
_atom_site_adp_type
_atom_site_occupancy
_atom_site_site_symmetry_order
_atom_site_calc_flag
_atom_site_refinement_flags_posn
_atom_site_refinement_flags_adp
_atom_site_refinement_flags_occupancy
_atom_site_disorder_assembly
_atom_site_disorder_group
B1 B 0.500000 0.000000 0.2598(3) 0.0228(9) Uani 1 2 d S T P . .
O1 O 0.48945(15) 0.06253(13) 0.30241(14) 0.0235(5) Uani 1 1 d . . . . .
C1 C 0.41506(19) 0.09597(18) 0.28077(17) 0.0224(6) Uani 1 1 d . . . . .
O2 O 0.42058(16) -0.00097(16) 0.21504(14) 0.0282(5) Uani 1 1 d . . . . .
C2 C 0.3766(2) 0.0588(2) 0.22626(19) 0.0263(7) Uani 1 1 d . . . . .
C3 C 0.3051(2) 0.0854(2) 0.1928(2) 0.0287(7) Uani 1 1 d . . . . .
H3A H 0.279395 0.060798 0.155596 0.034 Uiso 1 1 calc R U . . .
C4 C 0.2693(2) 0.1496(2) 0.21378(17) 0.0255(6) Uani 1 1 d . . . . .
C5 C 0.1985(2) 0.1829(2) 0.17574(17) 0.0268(7) Uani 1 1 d . . . . .
C6 C 0.1740(2) 0.1572(2) 0.11028(18) 0.0275(7) Uani 1 1 d . . . . .
H6A H 0.202712 0.118269 0.091014 0.033 Uiso 1 1 calc R U . . .
B2 B 0.000000 0.2224(3) 0.000000 0.0246(9) Uani 1 2 d S T P . .
O3 O 0.07821(16) 0.17680(16) 0.01088(12) 0.0263(5) Uani 1 1 d . . . . .
C7 C 0.1081(2) 0.1896(2) 0.07547(16) 0.0247(6) Uani 1 1 d . . . . .
O4 O -0.00466(17) 0.26594(16) 0.06213(12) 0.0275(5) Uani 1 1 d . . . . .
C8 C 0.0612(2) 0.2450(2) 0.10436(17) 0.0259(7) Uani 1 1 d . . . . .
C9 C 0.0843(2) 0.2720(2) 0.16613(18) 0.0296(7) Uani 1 1 d . . . . .
H9A H 0.053632 0.310516 0.184533 0.035 Uiso 1 1 calc R U . . .
C10 C 0.1557(2) 0.2416(2) 0.20321(17) 0.0267(7) Uani 1 1 d . . . . .
C11 C 0.1860(2) 0.2717(2) 0.26659(17) 0.0261(7) Uani 1 1 d . . . . .
C12 C 0.1448(3) 0.3312(2) 0.29536(19) 0.0326(8) Uani 1 1 d . . . . .
H12A H 0.095062 0.350243 0.272846 0.039 Uiso 1 1 calc R U . . .
O5 O 0.1380(3) 0.41928(18) 0.38441(15) 0.0412(8) Uani 1 1 d . . . . .
H5 H 0.110858 0.441768 0.354215 0.062 Uiso 1 1 calc R U . . .
C13 C 0.1751(3) 0.3617(2) 0.35490(19) 0.0339(9) Uani 1 1 d . . . . .
O6 O 0.2753(3) 0.3670(2) 0.44527(19) 0.0558(12) Uani 1 1 d . . . . .
H6 H 0.310251 0.341938 0.467442 0.084 Uiso 1 1 calc R U . . .
C14 C 0.2497(3) 0.3339(3) 0.3872(2) 0.0396(10) Uani 1 1 d . . . . .
C15 C 0.2912(3) 0.2770(2) 0.3606(2) 0.0361(9) Uani 1 1 d . . . . .
H15A H 0.341347 0.258969 0.383387 0.043 Uiso 1 1 calc R U . . .
C16 C 0.2607(2) 0.2447(2) 0.29977(19) 0.0292(7) Uani 1 1 d . . . . .
C17 C 0.3027(2) 0.1826(2) 0.27312(18) 0.0258(6) Uani 1 1 d . . . . .
C18 C 0.3783(2) 0.1552(2) 0.30654(19) 0.0261(6) Uani 1 1 d . . . . .
H18A H 0.402587 0.177401 0.345761 0.031 Uiso 1 1 calc R U . . .
Li1 Li 0.2705(6) 0.4936(5) 0.5174(4) 0.0115(15) Uiso 0.5 1 d . . P . .
Li2 Li 0.0895(8) 0.4711(6) 0.5163(6) 0.023(2) Uiso 0.5 1 d . . P . .
N1S N 0.1075(10) 0.3748(10) 0.5364(7) 0.080(4) Uani 0.5 1 d . . P . .
C1S C 0.0788(10) 0.3288(10) 0.5756(9) 0.070(4) Uani 0.5 1 d . . P . .
C2S C 0.0531(12) 0.2823(12) 0.6162(14) 0.091(7) Uani 0.5 1 d . . P . .

loop_
_atom_site_aniso_label
_atom_site_aniso_U_11
_atom_site_aniso_U_22
_atom_site_aniso_U_33
_atom_site_aniso_U_23
_atom_site_aniso_U_13
_atom_site_aniso_U_12
B1 0.0174(18) 0.023(2) 0.027(2) 0.000 0.000 0.0034(18)
O1 0.0140(9) 0.0270(11) 0.0295(11) -0.0011(9) -0.0041(8) 0.0033(8)
C1 0.0154(12) 0.0264(15) 0.0253(13) 0.0005(11) -0.0020(11) 0.0008(11)
O2 0.0234(9) 0.0287(12) 0.0326(12) -0.0087(10) -0.0096(9) 0.0083(10)
C2 0.0206(12) 0.0289(17) 0.0295(15) -0.0069(12) -0.0031(11) 0.0049(12)
C3 0.0245(14) 0.0320(17) 0.0297(15) -0.0089(13) -0.0088(13) 0.0057(13)
C4 0.0234(12) 0.0329(17) 0.0201(12) -0.0080(12) -0.0066(11) 0.0080(13)
C5 0.0213(13) 0.0360(18) 0.0229(13) -0.0050(13) -0.0064(11) 0.0108(13)
C6 0.0197(12) 0.0381(18) 0.0248(14) -0.0104(13) -0.0016(11) 0.0081(12)
B2 0.0158(17) 0.041(3) 0.0176(18) 0.000 -0.0024(16) 0.000
O3 0.0186(9) 0.0429(14) 0.0175(10) -0.0062(9) -0.0025(8) 0.0044(9)
C7 0.0190(12) 0.0368(18) 0.0183(12) -0.0054(12) -0.0020(10) 0.0040(12)
O4 0.0207(10) 0.0416(14) 0.0201(9) -0.0041(10) -0.0048(8) 0.0067(11)
C8 0.0194(13) 0.0375(18) 0.0210(13) -0.0018(13) -0.0018(11) 0.0076(12)
C9 0.0242(14) 0.043(2) 0.0219(14) -0.0062(13) -0.0059(11) 0.0145(14)
C10 0.0249(13) 0.0342(18) 0.0211(13) -0.0098(12) -0.0059(11) 0.0120(13)
C11 0.0267(15) 0.0311(17) 0.0205(12) -0.0073(11) -0.0099(11) 0.0136(13)
C12 0.0357(17) 0.0373(19) 0.0247(15) -0.0081(13) -0.0129(13) 0.0199(16)
O5 0.059(2) 0.0380(15) 0.0260(12) -0.0117(11) -0.0170(12) 0.0287(15)
C13 0.042(2) 0.037(2) 0.0230(14) -0.0083(14) -0.0113(14) 0.0206(17)
O6 0.074(3) 0.056(2) 0.0375(16) -0.0291(16) -0.0368(18) 0.040(2)
C14 0.052(2) 0.043(2) 0.0247(15) -0.0136(15) -0.0195(16) 0.025(2)
C15 0.0410(19) 0.041(2) 0.0261(16) -0.0104(15) -0.0187(14) 0.0195(17)
C16 0.0304(15) 0.0316(18) 0.0256(15) -0.0096(13) -0.0123(12) 0.0156(14)
C17 0.0217(12) 0.0312(16) 0.0245(14) -0.0049(12) -0.0085(11) 0.0111(12)
C18 0.0214(13) 0.0303(16) 0.0266(13) -0.0043(12) -0.0074(11) 0.0052(12)
N1S 0.079(9) 0.104(11) 0.057(6) 0.007(7) -0.027(6) -0.024(8)
C1S 0.059(7) 0.081(11) 0.069(8) -0.005(7) -0.021(6) -0.013(7)
C2S 0.057(8) 0.087(13) 0.127(17) -0.041(13) 0.020(10) -0.004(8)

loop_
_atom_type_symbol
_atom_type_description
_atom_type_scat_dispersion_real
_atom_type_scat_dispersion_imag
_atom_type_scat_source
C C 0.0034 0.0017 'International Tables Vol C Tables 4.2.6.8 and 6.1.1.4'
H H 0.0000 0.0000 'International Tables Vol C Tables 4.2.6.8 and 6.1.1.4'
B B 0.0017 0.0007 'International Tables Vol C Tables 4.2.6.8 and 6.1.1.4'
Li Li 0.0004 0.0001 'International Tables Vol C Tables 4.2.6.8 and 6.1.1.4'
O O 0.0115 0.0064 'International Tables Vol C Tables 4.2.6.8 and 6.1.1.4'
N N 0.0065 0.0035 'International Tables Vol C Tables 4.2.6.8 and 6.1.1.4'

loop_
_geom_angle_atom_site_label_1
_geom_angle_atom_site_label_2
_geom_angle_atom_site_label_3
_geom_angle
_geom_angle_site_symmetry_1
_geom_angle_site_symmetry_3
O1 B1 O1 111.8(4) . 2_655
O1 B1 O2 104.38(14) . .
O1 B1 O2 113.87(16) 2_655 .
O1 B1 O2 113.87(16) . 2_655
O1 B1 O2 104.38(14) 2_655 2_655
O2 B1 O2 108.7(4) . 2_655
C1 O1 B1 107.9(2) . .
O1 C1 C18 128.4(3) . .
O1 C1 C2 109.4(3) . .
C18 C1 C2 122.1(3) . .
C2 O2 B1 107.3(2) . .
O2 C2 C3 129.8(3) . .
O2 C2 C1 110.6(3) . .
C3 C2 C1 119.6(3) . .
C2 C3 C4 120.1(3) . .
C2 C3 H3A 120.0 . .
C4 C3 H3A 120.0 . .
C17 C4 C3 119.5(3) . .
C17 C4 C5 118.7(3) . .
C3 C4 C5 121.8(3) . .
C6 C5 C10 119.9(3) . .
C6 C5 C4 119.7(3) . .
C10 C5 C4 120.4(3) . .
C7 C6 C5 118.6(3) . .
C7 C6 H6A 120.7 . .
C5 C6 H6A 120.7 . .
O4 B2 O4 110.1(4) . 4
O4 B2 O3 114.50(15) . 4
O4 B2 O3 105.13(13) 4 4
O4 B2 O3 105.12(13) . .
O4 B2 O3 114.50(15) 4 .
O3 B2 O3 107.8(4) 4 .
C7 O3 B2 106.8(2) . .
O3 C7 C6 128.4(3) . .
O3 C7 C8 109.7(3) . .
C6 C7 C8 121.9(3) . .
C8 O4 B2 106.7(2) . .
C9 C8 O4 127.6(3) . .
C9 C8 C7 121.1(3) . .
O4 C8 C7 111.3(3) . .
C8 C9 C10 118.8(3) . .
C8 C9 H9A 120.6 . .
C10 C9 H9A 120.6 . .
C5 C10 C9 119.5(3) . .
C5 C10 C11 120.0(3) . .
C9 C10 C11 120.4(3) . .
C16 C11 C12 118.5(3) . .
C16 C11 C10 120.0(3) . .
C12 C11 C10 121.4(3) . .
C13 C12 C11 121.9(3) . .
C13 C12 H12A 119.1 . .
C11 C12 H12A 119.1 . .
C13 O5 H5 109.5 . .
O5 C13 C12 124.1(3) . .
O5 C13 C14 117.2(3) . .
C12 C13 C14 118.7(3) . .
C14 O6 H6 109.5 . .
O6 C14 C15 124.2(3) . .
O6 C14 C13 114.9(4) . .
C15 C14 C13 120.9(3) . .
C14 C15 C16 121.2(3) . .
C14 C15 H15A 119.4 . .
C16 C15 H15A 119.4 . .
C11 C16 C15 118.8(3) . .
C11 C16 C17 120.0(3) . .
C15 C16 C17 121.1(3) . .
C4 C17 C18 119.6(3) . .
C4 C17 C16 120.3(3) . .
C18 C17 C16 120.1(3) . .
C1 C18 C17 118.5(3) . .
C1 C18 H18A 120.8 . .
C17 C18 H18A 120.8 . .
Li1 Li1 Li2 92.7(4) 3_566 .
Li1 Li1 Li2 73.1(4) 3_566 3_566
Li2 Li1 Li2 25.9(5) . 3_566
Li2 Li2 N1S 160.6(13) 3_566 .
Li2 Li2 Li1 82.4(3) 3_566 .
N1S Li2 Li1 90.5(7) . .
Li2 Li2 Li2 83.6(4) 3_566 4_556
N1S Li2 Li2 100.6(6) . 4_556
Li1 Li2 Li2 164.5(6) . 4_556
Li2 Li2 Li1 71.7(3) 3_566 3_566
N1S Li2 Li1 97.9(7) . 3_566
Li1 Li2 Li1 14.2(3) . 3_566
Li2 Li2 Li1 150.6(6) 4_556 3_566
Li2 Li2 Li2 70.7(5) 3_566 2_565
N1S Li2 Li2 120.0(9) . 2_565
Li1 Li2 Li2 148.7(7) . 2_565
Li2 Li2 Li2 25.7(5) 4_556 2_565
Li1 Li2 Li2 141.8(7) 3_566 2_565
C1S N1S Li2 139.7(17) . .
N1S C1S C2S 177.6(19) . .

loop_
_geom_bond_atom_site_label_1
_geom_bond_atom_site_label_2
_geom_bond_distance
_geom_bond_site_symmetry_2
B1 O1 1.477(4) .
B1 O1 1.477(4) 2_655
B1 O2 1.490(4) .
B1 O2 1.490(4) 2_655
O1 C1 1.372(4) .
C1 C18 1.372(5) .
C1 C2 1.409(5) .
O2 C2 1.356(4) .
C2 C3 1.370(5) .
C3 C4 1.420(5) .
C3 H3A 0.9500 .
C4 C17 1.412(4) .
C4 C5 1.458(4) .
C5 C6 1.415(5) .
C5 C10 1.417(5) .
C6 C7 1.363(5) .
C6 H6A 0.9500 .
B2 O4 1.474(4) .
B2 O4 1.474(4) 4
B2 O3 1.499(4) 4
B2 O3 1.499(4) .
O3 C7 1.357(4) .
C7 C8 1.407(5) .
O4 C8 1.358(4) .
C8 C9 1.355(5) .
C9 C10 1.432(4) .
C9 H9A 0.9500 .
C10 C11 1.438(4) .
C11 C16 1.410(4) .
C11 C12 1.427(5) .
C12 C13 1.378(5) .
C12 H12A 0.9500 .
O5 C13 1.376(4) .
O5 H5 0.8400 .
C13 C14 1.407(5) .
O6 C14 1.355(4) .
O6 H6 0.8400 .
C14 C15 1.373(5) .
C15 C16 1.415(5) .
C15 H15A 0.9500 .
C16 C17 1.459(5) .
C17 C18 1.425(4) .
C18 H18A 0.9500 .
Li1 Li1 0.719(15) 3_566
Li1 Li2 2.794(15) .
Li1 Li2 2.917(15) 3_566
Li2 Li2 1.29(2) 3_566
Li2 N1S 1.93(2) .
Li2 Li2 2.80(2) 4_556
Li2 Li2 2.95(2) 2_565
N1S C1S 1.25(2) .
C1S C2S 1.26(3) .

loop_
_geom_torsion_atom_site_label_1
_geom_torsion_atom_site_label_2
_geom_torsion_atom_site_label_3
_geom_torsion_atom_site_label_4
_geom_torsion
_geom_torsion_site_symmetry_1
_geom_torsion_site_symmetry_2
_geom_torsion_site_symmetry_3
_geom_torsion_site_symmetry_4
O1 B1 O1 C1 -127.3(2) 2_655 . . .
O2 B1 O1 C1 -3.7(3) . . . .
O2 B1 O1 C1 114.7(3) 2_655 . . .
B1 O1 C1 C18 178.1(4) . . . .
B1 O1 C1 C2 -0.1(4) . . . .
O1 B1 O2 C2 6.4(4) . . . .
O1 B1 O2 C2 128.6(3) 2_655 . . .
O2 B1 O2 C2 -115.5(3) 2_655 . . .
B1 O2 C2 C3 172.5(4) . . . .
B1 O2 C2 C1 -6.7(4) . . . .
O1 C1 C2 O2 4.4(4) . . . .
C18 C1 C2 O2 -173.9(4) . . . .
O1 C1 C2 C3 -174.9(3) . . . .
C18 C1 C2 C3 6.7(6) . . . .
O2 C2 C3 C4 179.8(4) . . . .
C1 C2 C3 C4 -0.9(6) . . . .
C2 C3 C4 C17 -5.9(6) . . . .
C2 C3 C4 C5 174.2(4) . . . .
C17 C4 C5 C6 169.4(4) . . . .
C3 C4 C5 C6 -10.7(6) . . . .
C17 C4 C5 C10 -9.1(6) . . . .
C3 C4 C5 C10 170.8(4) . . . .
C10 C5 C6 C7 -0.9(6) . . . .
C4 C5 C6 C7 -179.4(4) . . . .
O4 B2 O3 C7 5.3(4) . . . .
O4 B2 O3 C7 126.2(3) 4 . . .
O3 B2 O3 C7 -117.2(3) 4 . . .
B2 O3 C7 C6 174.9(4) . . . .
B2 O3 C7 C8 -6.3(4) . . . .
C5 C6 C7 O3 175.2(4) . . . .
C5 C6 C7 C8 -3.5(6) . . . .
O4 B2 O4 C8 -126.1(3) 4 . . .
O3 B2 O4 C8 115.7(3) 4 . . .
O3 B2 O4 C8 -2.4(4) . . . .
B2 O4 C8 C9 177.3(4) . . . .
B2 O4 C8 C7 -1.3(4) . . . .
O3 C7 C8 C9 -173.7(4) . . . .
C6 C7 C8 C9 5.2(6) . . . .
O3 C7 C8 O4 5.0(5) . . . .
C6 C7 C8 O4 -176.0(3) . . . .
O4 C8 C9 C10 179.2(4) . . . .
C7 C8 C9 C10 -2.3(6) . . . .
C6 C5 C10 C9 3.6(6) . . . .
C4 C5 C10 C9 -177.8(4) . . . .
C6 C5 C10 C11 -174.1(4) . . . .
C4 C5 C10 C11 4.4(6) . . . .
C8 C9 C10 C5 -2.0(6) . . . .
C8 C9 C10 C11 175.7(4) . . . .
C5 C10 C11 C16 2.9(6) . . . .
C9 C10 C11 C16 -174.9(4) . . . .
C5 C10 C11 C12 179.5(4) . . . .
C9 C10 C11 C12 1.7(6) . . . .
C16 C11 C12 C13 -1.2(7) . . . .
C10 C11 C12 C13 -177.9(5) . . . .
C11 C12 C13 O5 179.6(5) . . . .
C11 C12 C13 C14 1.2(7) . . . .
O5 C13 C14 O6 1.3(7) . . . .
C12 C13 C14 O6 179.8(5) . . . .
O5 C13 C14 C15 -179.2(5) . . . .
C12 C13 C14 C15 -0.7(8) . . . .
O6 C14 C15 C16 179.8(5) . . . .
C13 C14 C15 C16 0.3(8) . . . .
C12 C11 C16 C15 0.8(6) . . . .
C10 C11 C16 C15 177.5(4) . . . .
C12 C11 C16 C17 177.9(4) . . . .
C10 C11 C16 C17 -5.4(6) . . . .
C14 C15 C16 C11 -0.3(8) . . . .
C14 C15 C16 C17 -177.5(5) . . . .
C3 C4 C17 C18 7.2(6) . . . .
C5 C4 C17 C18 -172.9(4) . . . .
C3 C4 C17 C16 -173.3(4) . . . .
C5 C4 C17 C16 6.6(6) . . . .
C11 C16 C17 C4 0.6(6) . . . .
C15 C16 C17 C4 177.7(4) . . . .
C11 C16 C17 C18 180.0(4) . . . .
C15 C16 C17 C18 -2.9(6) . . . .
O1 C1 C18 C17 176.7(3) . . . .
C2 C1 C18 C17 -5.3(6) . . . .
C4 C17 C18 C1 -1.8(6) . . . .
C16 C17 C18 C1 178.8(4) . . . .
